data_4085021
loop_
_publ_author_name
'Li, Bao Zhu'
'Qian, Ying Ying'
'Liu, Jianwen'
'Chan, Kin Shing'

_publ_section_title
;
 Consecutive Aromatic Carbon--Fluorine Bond and Carbon--Hydrogen Bond
 Activations by Iridium Porphyrins
;
_journal_issue 24
_journal_name_full Organometallics
_journal_page_first 7059
_journal_paper_doi 10.1021/om5005594
_journal_volume 33
_journal_year 2014
_chemical_formula_sum 'C54 H42 F Ir N4 O'
_chemical_formula_weight 974.12
_chemical_name_systematic
; 
 ? 
;
_space_group_IT_number 14
_symmetry_cell_setting monoclinic
_symmetry_space_group_name_Hall '-P 2yn'
_symmetry_space_group_name_H-M 'P 1 21/n 1'
_atom_sites_solution_hydrogens geom
_atom_sites_solution_primary direct
_atom_sites_solution_secondary difmap
_audit_creation_method SHELXL-97
_cell_angle_alpha 90.00
_cell_angle_beta 91.6940(10)
_cell_angle_gamma 90.00
_cell_formula_units_Z 4
_cell_length_a 18.3471(7)
_cell_length_b 9.3680(4)
_cell_length_c 26.8254(10)
_cell_measurement_reflns_used 1151
_cell_measurement_temperature 296(2)
_cell_measurement_theta_max 15
_cell_measurement_theta_min 15
_cell_volume 4608.6(3)
_computing_cell_refinement 'BRUKER KAPPA APEXII DUO DIFFRACTOMETER'
_computing_data_collection 'BRUKER KAPPA APEXII DUO DIFFRACTOMETER'
_computing_data_reduction 'BRUKER KAPPA APEXII DUO DIFFRACTOMETER'
_computing_molecular_graphics 'SIEMENS SHELXTL'
_computing_publication_material 'SIEMENS SHELXTL'
_computing_structure_refinement 'SHELXL-97 (Sheldrick, 2008)'
_computing_structure_solution 'SHELXS-97 (Sheldrick, 2008)'
_diffrn_ambient_temperature 296(2)
_diffrn_measured_fraction_theta_full 0.994
_diffrn_measured_fraction_theta_max 0.994
_diffrn_measurement_device_type 'BRUKER KAPPA APEXII DUO DIFFRACTOMETER'
_diffrn_measurement_method 'PHI & OMEGA SCAN'
_diffrn_radiation_monochromator graphite
_diffrn_radiation_source 'fine-focus sealed tube'
_diffrn_radiation_type MoK\a
_diffrn_radiation_wavelength 0.71073
_diffrn_reflns_av_R_equivalents 0.0546
_diffrn_reflns_av_sigmaI/netI 0.0364
_diffrn_reflns_limit_h_max 22
_diffrn_reflns_limit_h_min -18
_diffrn_reflns_limit_k_max 11
_diffrn_reflns_limit_k_min -11
_diffrn_reflns_limit_l_max 28
_diffrn_reflns_limit_l_min -32
_diffrn_reflns_number 55984
_diffrn_reflns_theta_full 25.25
_diffrn_reflns_theta_max 25.25
_diffrn_reflns_theta_min 1.36
_exptl_absorpt_coefficient_mu 2.943
_exptl_absorpt_correction_T_max 0.7456
_exptl_absorpt_correction_T_min 0.5198
_exptl_absorpt_correction_type multi-scan
_exptl_crystal_colour red
_exptl_crystal_density_diffrn 1.404
_exptl_crystal_density_method 'not measured'
_exptl_crystal_description block
_exptl_crystal_F_000 1952
_exptl_crystal_size_max 0.40
_exptl_crystal_size_mid 0.30
_exptl_crystal_size_min 0.20
_platon_squeeze_details
;
;
_refine_diff_density_max 2.584
_refine_diff_density_min -1.478
_refine_diff_density_rms 0.123
_refine_ls_extinction_method none
_refine_ls_goodness_of_fit_ref 1.097
_refine_ls_hydrogen_treatment riding
_refine_ls_matrix_type full
_refine_ls_number_parameters 550
_refine_ls_number_reflns 8305
_refine_ls_number_restraints 7
_refine_ls_restrained_S_all 1.111
_refine_ls_R_factor_all 0.0531
_refine_ls_R_factor_gt 0.0420
_refine_ls_shift/su_max 0.004
_refine_ls_shift/su_mean 0.000
_refine_ls_structure_factor_coef Fsqd
_refine_ls_weighting_details 'calc w=1/[\s^2^(Fo^2^)+(0.0492P)^2^+16.7658P] where P=(Fo^2^+2Fc^2^)/3'
_refine_ls_weighting_scheme calc
_refine_ls_wR_factor_gt 0.1070
_refine_ls_wR_factor_ref 0.1112
_reflns_number_gt 6887
_reflns_number_total 8305
_reflns_threshold_expression >2sigma(I)
_cod_data_source_file om5005594_si_001.cif
_cod_data_source_block BZL977-1
_cod_depositor_comments
;
The following automatic conversions were performed:

'_symmetry_cell_setting' value 'Monoclinic' changed to 'monoclinic'
according to
/home/saulius/struct/COD-crude-data--automatic-downloads/rss-feeds/ACS/lib/dictionaries/cif_core.dic
dictionary named 'cif_core.dic' version 2.4.2 from 2011-04-26.

Automatic conversion script
Id: cif_fix_values 2935 2014-11-11 08:27:57Z andrius 

 Adding full bibliography for 4085021.cif.
;
_cod_original_sg_symbol_H-M P2(1)/n
_cod_database_code 4085021

loop_
_symmetry_equiv_pos_as_xyz
'x, y, z'
'-x+1/2, y+1/2, -z+1/2'
'-x, -y, -z'
'x-1/2, -y-1/2, z-1/2'

loop_
_atom_site_label
_atom_site_type_symbol
_atom_site_fract_x
_atom_site_fract_y
_atom_site_fract_z
_atom_site_U_iso_or_equiv
_atom_site_adp_type
_atom_site_occupancy
_atom_site_symmetry_multiplicity
_atom_site_calc_flag
_atom_site_refinement_flags
Ir1 Ir 0.456565(12) 0.54765(2) 1.245345(8) 0.03046(9) Uani 1 1 d .
F1 F 0.3811(4) 0.2671(7) 1.1904(3) 0.122(2) Uani 1 1 d D
N1 N 0.5018(3) 0.5429(5) 1.31522(19) 0.0352(11) Uani 1 1 d .
N2 N 0.5510(3) 0.6279(5) 1.21858(18) 0.0346(11) Uani 1 1 d .
N3 N 0.4082(3) 0.5718(5) 1.17665(19) 0.0340(11) Uani 1 1 d .
N4 N 0.3594(3) 0.4879(5) 1.27333(19) 0.0345(11) Uani 1 1 d .
O1 O 0.4232(2) 0.7756(5) 1.25955(17) 0.0451(11) Uani 1 1 d .
C1 C 0.4685(3) 0.4991(7) 1.3585(2) 0.0363(14) Uani 1 1 d .
C2 C 0.5184(4) 0.5177(8) 1.4000(3) 0.0464(16) Uani 1 1 d .
H2A H 0.5095 0.4962 1.4331 0.056 Uiso 1 1 calc R
C3 C 0.5809(4) 0.5720(7) 1.3825(3) 0.0459(16) Uani 1 1 d .
H3A H 0.6226 0.5953 1.4014 0.055 Uiso 1 1 calc R
C4 C 0.5713(3) 0.5871(7) 1.3291(2) 0.0389(14) Uani 1 1 d .
C5 C 0.6239(3) 0.6379(7) 1.2972(2) 0.0369(14) Uani 1 1 d .
C6 C 0.6146(3) 0.6547(7) 1.2459(2) 0.0367(14) Uani 1 1 d .
C7 C 0.6691(3) 0.7053(7) 1.2129(2) 0.0420(15) Uani 1 1 d .
H7A H 0.7167 0.7306 1.2219 0.050 Uiso 1 1 calc R
C8 C 0.6389(4) 0.7095(7) 1.1670(3) 0.0441(16) Uani 1 1 d .
H8A H 0.6621 0.7375 1.1382 0.053 Uiso 1 1 calc R
C9 C 0.5644(3) 0.6633(6) 1.1697(2) 0.0354(13) Uani 1 1 d .
C10 C 0.5137(3) 0.6612(6) 1.1305(2) 0.0378(14) Uani 1 1 d .
C11 C 0.4401(3) 0.6227(7) 1.1342(2) 0.0375(14) Uani 1 1 d .
C12 C 0.3859(4) 0.6361(8) 1.0946(2) 0.0474(16) Uani 1 1 d .
H12A H 0.3936 0.6682 1.0624 0.057 Uiso 1 1 calc R
C13 C 0.3221(4) 0.5936(7) 1.1129(2) 0.0428(15) Uani 1 1 d .
H13A H 0.2775 0.5912 1.0956 0.051 Uiso 1 1 calc R
C14 C 0.3351(3) 0.5525(7) 1.1641(2) 0.0381(14) Uani 1 1 d .
C15 C 0.2820(3) 0.5045(7) 1.1970(3) 0.0387(14) Uani 1 1 d .
C16 C 0.2937(3) 0.4756(6) 1.2468(2) 0.0371(14) Uani 1 1 d .
C17 C 0.2396(4) 0.4190(7) 1.2794(3) 0.0451(16) Uani 1 1 d .
H17A H 0.1914 0.3979 1.2707 0.054 Uiso 1 1 calc R
C18 C 0.2721(3) 0.4025(7) 1.3245(3) 0.0424(15) Uani 1 1 d .
H18A H 0.2500 0.3672 1.3527 0.051 Uiso 1 1 calc R
C19 C 0.3464(3) 0.4481(7) 1.3220(2) 0.0376(14) Uani 1 1 d .
C20 C 0.3968(3) 0.4504(7) 1.3614(2) 0.0390(14) Uani 1 1 d .
C21 C 0.6977(3) 0.6724(7) 1.3196(2) 0.0400(15) Uani 1 1 d .
C22 C 0.7414(4) 0.5655(7) 1.3393(3) 0.0488(17) Uani 1 1 d .
H22A H 0.7249 0.4717 1.3381 0.059 Uiso 1 1 calc R
C23 C 0.8092(4) 0.5945(8) 1.3607(3) 0.0535(19) Uani 1 1 d .
H23A H 0.8375 0.5201 1.3736 0.064 Uiso 1 1 calc R
C24 C 0.8357(4) 0.7345(8) 1.3632(3) 0.0500(18) Uani 1 1 d .
C25 C 0.7926(4) 0.8382(8) 1.3430(3) 0.0550(19) Uani 1 1 d .
H25A H 0.8097 0.9317 1.3434 0.066 Uiso 1 1 calc R
C26 C 0.7245(4) 0.8112(8) 1.3219(3) 0.0497(17) Uani 1 1 d .
H26A H 0.6964 0.8861 1.3091 0.060 Uiso 1 1 calc R
C27 C 0.9086(4) 0.7652(10) 1.3875(3) 0.071(2) Uani 1 1 d .
H27A H 0.9179 0.8660 1.3865 0.106 Uiso 1 1 calc R
H27B H 0.9458 0.7156 1.3700 0.106 Uiso 1 1 calc R
H27C H 0.9088 0.7337 1.4215 0.106 Uiso 1 1 calc R
C31 C 0.5389(4) 0.7121(7) 1.0805(2) 0.0431(15) Uani 1 1 d .
C32 C 0.5483(4) 0.8532(9) 1.0702(3) 0.061(2) Uani 1 1 d .
H32A H 0.5378 0.9203 1.0945 0.074 Uiso 1 1 calc R
C33 C 0.5729(5) 0.8997(10) 1.0249(3) 0.074(3) Uani 1 1 d .
H33A H 0.5793 0.9969 1.0196 0.089 Uiso 1 1 calc R
C34 C 0.5879(5) 0.8053(12) 0.9878(3) 0.073(3) Uani 1 1 d .
C35 C 0.5778(8) 0.6691(12) 0.9975(4) 0.112(5) Uani 1 1 d .
H35A H 0.5884 0.6024 0.9731 0.134 Uiso 1 1 calc R
C36 C 0.5519(7) 0.6203(10) 1.0429(3) 0.102(4) Uani 1 1 d .
H36A H 0.5435 0.5232 1.0473 0.122 Uiso 1 1 calc R
C37 C 0.6166(6) 0.8547(15) 0.9377(3) 0.108(4) Uani 1 1 d .
H37A H 0.6256 0.7732 0.9171 0.162 Uiso 1 1 calc R
H37B H 0.6611 0.9069 0.9432 0.162 Uiso 1 1 calc R
H37C H 0.5810 0.9152 0.9214 0.162 Uiso 1 1 calc R
C41 C 0.2065(3) 0.4862(7) 1.1756(2) 0.0391(15) Uani 1 1 d .
C42 C 0.1898(4) 0.3776(8) 1.1422(3) 0.0551(18) Uani 1 1 d .
H42A H 0.2262 0.3153 1.1325 0.066 Uiso 1 1 calc R
C43 C 0.1183(4) 0.3600(9) 1.1228(3) 0.060(2) Uani 1 1 d .
H43A H 0.1078 0.2852 1.1010 0.072 Uiso 1 1 calc R
C44 C 0.0636(4) 0.4520(9) 1.1357(3) 0.057(2) Uani 1 1 d .
C45 C 0.0799(4) 0.5591(8) 1.1692(3) 0.0507(18) Uani 1 1 d .
H45A H 0.0433 0.6212 1.1788 0.061 Uiso 1 1 calc R
C46 C 0.1510(4) 0.5765(7) 1.1893(3) 0.0434(16) Uani 1 1 d .
H46A H 0.1607 0.6495 1.2120 0.052 Uiso 1 1 calc R
C47 C -0.0120(5) 0.4342(11) 1.1132(4) 0.090(3) Uani 1 1 d .
H47A H -0.0127 0.3544 1.0907 0.135 Uiso 1 1 calc R
H47B H -0.0256 0.5192 1.0952 0.135 Uiso 1 1 calc R
H47C H -0.0458 0.4177 1.1392 0.135 Uiso 1 1 calc R
C51 C 0.3724(4) 0.3944(7) 1.4102(2) 0.0388(14) Uani 1 1 d .
C52 C 0.4046(4) 0.2738(8) 1.4310(3) 0.0514(18) Uani 1 1 d .
H52A H 0.4452 0.2349 1.4162 0.062 Uiso 1 1 calc R
C53 C 0.3781(5) 0.2092(9) 1.4731(3) 0.063(2) Uani 1 1 d .
H53A H 0.4007 0.1277 1.4860 0.076 Uiso 1 1 calc R
C54 C 0.3181(5) 0.2655(10) 1.4963(3) 0.064(2) Uani 1 1 d .
C55 C 0.2886(5) 0.3895(10) 1.4776(3) 0.066(2) Uani 1 1 d .
H55A H 0.2500 0.4319 1.4937 0.079 Uiso 1 1 calc R
C56 C 0.3150(4) 0.4525(9) 1.4352(3) 0.059(2) Uani 1 1 d .
H56A H 0.2935 0.5361 1.4232 0.071 Uiso 1 1 calc R
C57 C 0.2854(7) 0.1890(12) 1.5407(3) 0.102(4) Uani 1 1 d .
H57A H 0.2438 0.2411 1.5516 0.152 Uiso 1 1 calc R
H57B H 0.3212 0.1834 1.5674 0.152 Uiso 1 1 calc R
H57C H 0.2708 0.0945 1.5309 0.152 Uiso 1 1 calc R
C61 C 0.4874(3) 0.3397(7) 1.2327(2) 0.0386(15) Uani 1 1 d .
C62 C 0.5660(6) 0.3030(10) 1.2548(3) 0.098(3) Uani 1 1 d U
H62A H 0.5985 0.3632 1.2717 0.118 Uiso 1 1 calc R
C63 C 0.5759(5) 0.1476(10) 1.2422(4) 0.077(3) Uani 1 1 d .
H63A H 0.6204 0.1089 1.2528 0.093 Uiso 1 1 calc R
C64 C 0.5299(7) 0.0539(9) 1.2176(4) 0.085(4) Uani 1 1 d .
H64A H 0.5442 -0.0403 1.2130 0.102 Uiso 1 1 calc R
C65 C 0.4618(6) 0.1000(9) 1.1997(3) 0.075(3) Uani 1 1 d .
H65A H 0.4297 0.0397 1.1824 0.090 Uiso 1 1 calc R
C66 C 0.4451(4) 0.2410(8) 1.2093(3) 0.0483(17) Uani 1 1 d D

loop_
_atom_site_aniso_label
_atom_site_aniso_U_11
_atom_site_aniso_U_22
_atom_site_aniso_U_33
_atom_site_aniso_U_23
_atom_site_aniso_U_13
_atom_site_aniso_U_12
Ir1 0.03187(13) 0.02934(13) 0.03059(14) 0.00073(10) 0.00803(9) 0.00065(10)
F1 0.146(6) 0.086(4) 0.134(6) -0.010(4) 0.005(5) -0.001(4)
N1 0.038(3) 0.033(3) 0.036(3) 0.002(2) 0.011(2) 0.001(2)
N2 0.033(3) 0.038(3) 0.033(3) 0.000(2) 0.010(2) -0.001(2)
N3 0.037(3) 0.032(3) 0.034(3) -0.001(2) 0.011(2) -0.003(2)
N4 0.036(3) 0.034(3) 0.034(3) 0.002(2) 0.006(2) 0.002(2)
O1 0.052(3) 0.034(2) 0.050(3) 0.002(2) 0.000(2) -0.004(2)
C1 0.039(3) 0.039(3) 0.031(3) 0.000(3) 0.013(3) 0.003(3)
C2 0.045(4) 0.060(4) 0.034(4) 0.006(3) 0.005(3) -0.003(3)
C3 0.045(4) 0.055(4) 0.038(4) 0.007(3) -0.003(3) 0.000(3)
C4 0.041(3) 0.039(3) 0.038(4) 0.000(3) 0.005(3) 0.000(3)
C5 0.035(3) 0.035(3) 0.040(4) -0.001(3) 0.004(3) 0.002(3)
C6 0.036(3) 0.036(3) 0.039(3) 0.003(3) 0.007(3) 0.000(3)
C7 0.035(3) 0.052(4) 0.040(4) 0.002(3) 0.009(3) -0.005(3)
C8 0.045(4) 0.045(4) 0.043(4) 0.004(3) 0.019(3) 0.000(3)
C9 0.040(3) 0.034(3) 0.033(3) 0.003(3) 0.011(3) -0.003(3)
C10 0.048(4) 0.031(3) 0.035(3) 0.001(3) 0.011(3) 0.001(3)
C11 0.045(3) 0.036(3) 0.032(3) -0.002(3) 0.008(3) 0.003(3)
C12 0.056(4) 0.053(4) 0.033(3) 0.007(3) 0.005(3) 0.002(3)
C13 0.041(4) 0.047(4) 0.040(4) 0.001(3) -0.004(3) 0.002(3)
C14 0.038(3) 0.036(3) 0.040(4) 0.002(3) 0.001(3) 0.003(3)
C15 0.036(3) 0.038(3) 0.043(4) -0.005(3) 0.001(3) -0.002(3)
C16 0.036(3) 0.034(3) 0.042(4) -0.004(3) 0.007(3) -0.006(3)
C17 0.032(3) 0.049(4) 0.054(4) 0.007(3) 0.004(3) -0.003(3)
C18 0.035(3) 0.046(4) 0.047(4) 0.005(3) 0.010(3) -0.008(3)
C19 0.038(3) 0.036(3) 0.040(4) 0.007(3) 0.010(3) 0.001(3)
C20 0.044(3) 0.037(3) 0.037(3) 0.000(3) 0.014(3) 0.001(3)
C21 0.042(3) 0.036(3) 0.042(4) -0.001(3) 0.007(3) -0.006(3)
C22 0.040(4) 0.038(4) 0.068(5) -0.007(3) -0.001(3) -0.006(3)
C23 0.041(4) 0.050(4) 0.069(5) -0.005(4) -0.002(4) 0.002(3)
C24 0.045(4) 0.065(5) 0.041(4) -0.008(4) 0.012(3) -0.018(4)
C25 0.072(5) 0.042(4) 0.051(4) 0.001(3) 0.005(4) -0.019(4)
C26 0.056(4) 0.046(4) 0.047(4) 0.003(3) 0.001(3) -0.014(3)
C27 0.053(5) 0.094(7) 0.065(5) -0.020(5) 0.001(4) -0.022(5)
C31 0.047(4) 0.049(4) 0.034(4) 0.002(3) 0.006(3) -0.009(3)
C32 0.075(5) 0.058(5) 0.052(5) 0.013(4) 0.016(4) -0.001(4)
C33 0.093(7) 0.073(6) 0.056(5) 0.021(5) 0.013(5) -0.018(5)
C34 0.064(5) 0.121(8) 0.036(4) 0.017(5) 0.009(4) -0.024(5)
C35 0.200(13) 0.079(7) 0.059(6) -0.001(5) 0.070(8) 0.006(8)
C36 0.186(12) 0.056(5) 0.066(6) -0.004(5) 0.067(7) 0.004(6)
C37 0.098(8) 0.177(12) 0.049(5) 0.029(7) 0.015(5) -0.037(8)
C41 0.041(3) 0.034(3) 0.043(4) 0.008(3) 0.004(3) -0.001(3)
C42 0.055(4) 0.052(4) 0.058(5) -0.007(4) 0.002(4) -0.002(4)
C43 0.071(5) 0.055(5) 0.053(5) 0.007(4) -0.012(4) -0.012(4)
C44 0.045(4) 0.061(5) 0.066(5) 0.022(4) -0.004(4) -0.012(4)
C45 0.038(4) 0.052(4) 0.063(5) 0.018(4) 0.008(3) 0.001(3)
C46 0.042(4) 0.044(4) 0.044(4) 0.006(3) 0.005(3) -0.001(3)
C47 0.058(5) 0.096(7) 0.115(9) 0.033(6) -0.030(5) -0.027(5)
C51 0.045(4) 0.041(3) 0.032(3) -0.002(3) 0.009(3) -0.006(3)
C52 0.066(5) 0.052(4) 0.037(4) -0.001(3) 0.012(3) 0.001(4)
C53 0.093(6) 0.055(5) 0.042(4) 0.006(4) 0.011(4) -0.005(4)
C54 0.081(6) 0.074(6) 0.038(4) -0.004(4) 0.014(4) -0.028(5)
C55 0.060(5) 0.087(6) 0.052(5) -0.011(4) 0.028(4) -0.007(4)
C56 0.060(5) 0.064(5) 0.053(5) 0.005(4) 0.021(4) 0.009(4)
C57 0.137(10) 0.117(9) 0.053(6) 0.009(6) 0.036(6) -0.045(7)
C61 0.033(3) 0.045(4) 0.039(3) -0.010(3) 0.020(3) 0.017(3)
C62 0.146(7) 0.069(5) 0.085(5) 0.053(4) 0.086(5) 0.085(5)
C63 0.076(6) 0.065(6) 0.093(7) 0.013(5) 0.043(5) 0.020(5)
C64 0.130(9) 0.043(5) 0.087(7) 0.010(5) 0.068(7) 0.027(6)
C65 0.109(8) 0.047(4) 0.072(6) 0.003(4) 0.048(6) -0.003(5)
C66 0.046(4) 0.045(4) 0.055(4) -0.001(3) 0.014(3) -0.004(3)

loop_
_atom_type_symbol
_atom_type_description
_atom_type_scat_dispersion_real
_atom_type_scat_dispersion_imag
_atom_type_scat_source
C C 0.0033 0.0016 'International Tables Vol C Tables 4.2.6.8 and 6.1.1.4'
H H 0.0000 0.0000 'International Tables Vol C Tables 4.2.6.8 and 6.1.1.4'
N N 0.0061 0.0033 'International Tables Vol C Tables 4.2.6.8 and 6.1.1.4'
F F 0.0171 0.0103 'International Tables Vol C Tables 4.2.6.8 and 6.1.1.4'
Ir Ir -1.4442 7.9887 'International Tables Vol C Tables 4.2.6.8 and 6.1.1.4'
O O 0.0106 0.0060 'International Tables Vol C Tables 4.2.6.8 and 6.1.1.4'

loop_
_geom_angle_atom_site_label_1
_geom_angle_atom_site_label_2
_geom_angle_atom_site_label_3
_geom_angle
N1 Ir1 N4 89.5(2)
N1 Ir1 N3 174.54(19)
N4 Ir1 N3 90.1(2)
N1 Ir1 N2 90.3(2)
N4 Ir1 N2 174.32(19)
N3 Ir1 N2 89.6(2)
N1 Ir1 C61 91.4(2)
N4 Ir1 C61 92.8(2)
N3 Ir1 C61 94.1(2)
N2 Ir1 C61 92.9(2)
N1 Ir1 O1 88.31(18)
N4 Ir1 O1 87.30(18)
N3 Ir1 O1 86.24(18)
N2 Ir1 O1 87.02(18)
C61 Ir1 O1 179.7(2)
C4 N1 C1 106.8(5)
C4 N1 Ir1 126.3(4)
C1 N1 Ir1 126.9(4)
C9 N2 C6 106.8(5)
C9 N2 Ir1 126.8(4)
C6 N2 Ir1 126.4(4)
C11 N3 C14 106.0(5)
C11 N3 Ir1 127.0(4)
C14 N3 Ir1 126.8(4)
C19 N4 C16 106.9(5)
C19 N4 Ir1 126.8(4)
C16 N4 Ir1 126.3(4)
N1 C1 C20 125.5(6)
N1 C1 C2 109.0(6)
C20 C1 C2 125.4(6)
C3 C2 C1 107.9(6)
C2 C3 C4 107.5(6)
N1 C4 C5 126.0(6)
N1 C4 C3 108.8(5)
C5 C4 C3 125.2(6)
C6 C5 C4 125.5(6)
C6 C5 C21 117.0(5)
C4 C5 C21 117.5(6)
N2 C6 C5 125.5(5)
N2 C6 C7 109.0(5)
C5 C6 C7 125.5(6)
C8 C7 C6 107.5(6)
C7 C8 C9 108.3(6)
N2 C9 C10 125.8(5)
N2 C9 C8 108.4(5)
C10 C9 C8 125.7(6)
C9 C10 C11 125.1(6)
C9 C10 C31 117.0(6)
C11 C10 C31 117.8(6)
N3 C11 C10 125.4(6)
N3 C11 C12 109.7(6)
C10 C11 C12 124.8(6)
C13 C12 C11 107.2(6)
C12 C13 C14 107.8(6)
N3 C14 C15 125.0(6)
N3 C14 C13 109.2(5)
C15 C14 C13 125.8(6)
C16 C15 C14 125.5(6)
C16 C15 C41 117.9(6)
C14 C15 C41 116.6(6)
C15 C16 N4 126.3(6)
C15 C16 C17 124.9(6)
N4 C16 C17 108.8(6)
C18 C17 C16 107.1(6)
C17 C18 C19 108.7(6)
C20 C19 N4 125.8(6)
C20 C19 C18 125.8(6)
N4 C19 C18 108.4(6)
C19 C20 C1 124.9(6)
C19 C20 C51 117.0(6)
C1 C20 C51 118.1(6)
C22 C21 C26 117.5(6)
C22 C21 C5 120.3(6)
C26 C21 C5 122.2(6)
C21 C22 C23 121.6(6)
C22 C23 C24 120.8(7)
C25 C24 C23 117.0(7)
C25 C24 C27 122.6(7)
C23 C24 C27 120.4(8)
C24 C25 C26 122.9(7)
C25 C26 C21 120.3(7)
C36 C31 C32 116.1(7)
C36 C31 C10 121.8(7)
C32 C31 C10 122.1(6)
C31 C32 C33 122.2(8)
C34 C33 C32 121.1(9)
C35 C34 C33 116.7(8)
C35 C34 C37 121.5(10)
C33 C34 C37 121.8(10)
C34 C35 C36 123.0(9)
C31 C36 C35 120.9(9)
C42 C41 C46 118.1(6)
C42 C41 C15 121.3(6)
C46 C41 C15 120.6(6)
C41 C42 C43 120.8(7)
C44 C43 C42 120.8(8)
C43 C44 C45 118.5(7)
C43 C44 C47 119.9(9)
C45 C44 C47 121.6(8)
C44 C45 C46 121.1(7)
C41 C46 C45 120.7(7)
C56 C51 C52 116.7(6)
C56 C51 C20 122.8(6)
C52 C51 C20 120.3(6)
C53 C52 C51 122.0(7)
C52 C53 C54 120.2(8)
C55 C54 C53 118.0(7)
C55 C54 C57 121.6(9)
C53 C54 C57 120.4(9)
C54 C55 C56 121.3(8)
C51 C56 C55 121.6(8)
C66 C61 C62 122.1(6)
C66 C61 Ir1 124.5(5)
C62 C61 Ir1 113.4(5)
C63 C62 C61 104.0(10)
C64 C63 C62 130.5(10)
C63 C64 C65 120.0(8)
C66 C65 C64 115.7(9)
F1 C66 C61 123.9(7)
F1 C66 C65 108.2(8)
C61 C66 C65 127.8(8)

loop_
_geom_bond_atom_site_label_1
_geom_bond_atom_site_label_2
_geom_bond_distance
Ir1 N1 2.028(5)
Ir1 N4 2.033(5)
Ir1 N3 2.034(5)
Ir1 N2 2.039(5)
Ir1 C61 2.060(6)
Ir1 O1 2.257(4)
F1 C66 1.288(7)
N1 C4 1.382(8)
N1 C1 1.390(8)
N2 C9 1.382(7)
N2 C6 1.382(8)
N3 C11 1.382(8)
N3 C14 1.384(8)
N4 C19 1.385(8)
N4 C16 1.388(8)
C1 C20 1.396(9)
C1 C2 1.431(9)
C2 C3 1.351(10)
C3 C4 1.446(9)
C4 C5 1.391(9)
C5 C6 1.391(8)
C5 C21 1.500(9)
C6 C7 1.435(8)
C7 C8 1.338(9)
C8 C9 1.438(9)
C9 C10 1.383(9)
C10 C11 1.404(9)
C10 C31 1.507(8)
C11 C12 1.438(9)
C12 C13 1.343(9)
C13 C14 1.440(9)
C14 C15 1.407(9)
C15 C16 1.373(9)
C15 C41 1.493(9)
C16 C17 1.442(9)
C17 C18 1.343(10)
C18 C19 1.432(9)
C19 C20 1.384(9)
C20 C51 1.492(8)
C21 C22 1.378(9)
C21 C26 1.391(9)
C22 C23 1.381(10)
C23 C24 1.400(10)
C24 C25 1.355(11)
C24 C27 1.498(10)
C25 C26 1.380(10)
C31 C36 1.353(11)
C31 C32 1.362(10)
C32 C33 1.379(11)
C33 C34 1.367(13)
C34 C35 1.316(14)
C34 C37 1.528(11)
C35 C36 1.398(12)
C41 C42 1.383(10)
C41 C46 1.383(9)
C42 C43 1.407(10)
C43 C44 1.374(11)
C44 C45 1.374(11)
C44 C47 1.506(11)
C45 C46 1.404(10)
C51 C56 1.377(9)
C51 C52 1.384(10)
C52 C53 1.382(10)
C53 C54 1.385(12)
C54 C55 1.370(12)
C54 C57 1.527(11)
C55 C56 1.381(11)
C61 C66 1.351(10)
C61 C62 1.579(13)
C62 C63 1.507(13)
C63 C64 1.372(15)
C64 C65 1.394(15)
C65 C66 1.382(11)

loop_
_platon_squeeze_void_nr
_platon_squeeze_void_average_x
_platon_squeeze_void_average_y
_platon_squeeze_void_average_z
_platon_squeeze_void_volume
_platon_squeeze_void_count_electrons
1 0.666 0.214 0.452 153.7 44.7
2 0.166 0.285 0.952 153.4 45.8
3 0.834 0.714 0.048 153.6 44.7
4 0.334 0.785 0.548 153.3 45.4
